data_7051369
loop_
_publ_author_name
'Pal, Pankaj K.'
'Chowdhury, Shubhamoy'
'Drew, Michael G. B.'
'Datta, Dipankar'

_publ_section_title
;
 Metal-assisted electrocyclic reaction in a
 C&#xE006;N--N&#xE006;C--C&#xE006;N system
;
_journal_issue 12
_journal_name_full 'New Journal of Chemistry'
_journal_page_first 931
_journal_paper_doi 10.1039/b006547l
_journal_volume 24
_journal_year 2000
_chemical_formula_sum 'C26 H20 N6'
_chemical_formula_weight 416.48
_chemical_name_systematic
;
 ?
;
_space_group_IT_number 14
_symmetry_cell_setting monoclinic
_symmetry_space_group_name_Hall '-P 2ybc'
_symmetry_space_group_name_H-M 'P 1 21/c 1'
_atom_sites_solution_hydrogens geom
_atom_sites_solution_primary direct
_atom_sites_solution_secondary difmap
_audit_creation_method SHELXL-97
_cell_angle_alpha 90.00
_cell_angle_beta 105.800(10)
_cell_angle_gamma 90.00
_cell_formula_units_Z 4
_cell_length_a 10.404(14)
_cell_length_b 18.94(2)
_cell_length_c 11.673(14)
_cell_measurement_temperature 293(2)
_cell_volume 2213(5)
_computing_cell_refinement XDS
_computing_data_collection 'XDS (Kabsch, 1991)'
_computing_data_reduction XDS
_computing_molecular_graphics PLATON(Spek,1994)
_computing_structure_refinement 'SHELXL-93 (Sheldrick, 1993)'
_computing_structure_solution 'SHELXS-86 (Sheldrick, 1990)'
_diffrn_ambient_temperature 293(2)
_diffrn_measurement_device 'Marresearch Image Plate'
_diffrn_measurement_method '95 frames at 2^o intervals, counting time 2 min.'
_diffrn_radiation_monochromator graphite
_diffrn_radiation_source 'fine-focus sealed tube'
_diffrn_radiation_type MoK\a
_diffrn_radiation_wavelength 0.71073
_diffrn_reflns_av_R_equivalents 0.0375
_diffrn_reflns_av_sigmaI/netI 0.0477
_diffrn_reflns_limit_h_max 12
_diffrn_reflns_limit_h_min 0
_diffrn_reflns_limit_k_max 23
_diffrn_reflns_limit_k_min -23
_diffrn_reflns_limit_l_max 13
_diffrn_reflns_limit_l_min -14
_diffrn_reflns_number 7894
_diffrn_reflns_theta_max 26.03
_diffrn_reflns_theta_min 2.15
_exptl_absorpt_coefficient_mu 0.078
_exptl_absorpt_correction_type none
_exptl_crystal_density_diffrn 1.250
_exptl_crystal_density_method 'not measured'
_exptl_crystal_F_000 872
_refine_diff_density_max 0.281
_refine_diff_density_min -0.206
_refine_diff_density_rms 0.045
_refine_ls_extinction_coef 0.015(3)
_refine_ls_extinction_expression Fc^*^=kFc[1+0.001xFc^2^\l^3^/sin(2\q)]^-1/4^
_refine_ls_extinction_method SHELXL
_refine_ls_goodness_of_fit_ref 1.035
_refine_ls_hydrogen_treatment mixed
_refine_ls_matrix_type full
_refine_ls_number_parameters 290
_refine_ls_number_reflns 4337
_refine_ls_number_restraints 0
_refine_ls_restrained_S_all 1.035
_refine_ls_R_factor_all 0.1218
_refine_ls_R_factor_gt 0.0695
_refine_ls_shift/su_max 0.002
_refine_ls_shift/su_mean 0.000
_refine_ls_structure_factor_coef Fsqd
_refine_ls_weighting_details 'w=1/[\s^2^(Fo^2^)+(0.1349P)^2^+0.0000P] where P=(Fo^2^+2Fc^2^)/3'
_refine_ls_weighting_scheme calc
_refine_ls_wR_factor_gt 0.1867
_refine_ls_wR_factor_ref 0.2214
_reflns_number_gt 2576
_reflns_number_total 4337
_reflns_threshold_expression 2sigma(I)
_cod_data_source_file b006547l.txt
_cod_data_source_block L
_cod_depositor_comments
;
The following automatic conversions were performed:

'_refine_ls_weighting_scheme' value 'calc
w=1/[\s^2^(Fo^2^)+(0.1349P)^2^+0.0000P] where P=(Fo^2^+2Fc^2^)/3' was
changed to 'calc'. New tag '_refine_ls_weighting_details' was
created. The value of the new tag was set to
'w=1/[\s^2^(Fo^2^)+(0.1349P)^2^+0.0000P] where P=(Fo^2^+2Fc^2^)/3'.

Automatic conversion script
Id: cif_fix_values 3143 2015-03-26 13:38:13Z robertas 
;
_cod_original_sg_symbol_H-M P21/c
_cod_original_formula_sum 'C26 H20 N6 '
_cod_database_code 7051369

loop_
_symmetry_equiv_pos_as_xyz
'x, y, z'
'x, -y+1/2, z+1/2'
'-x, -y, -z'
'-x, y-1/2, -z-1/2'

loop_
_atom_site_label
_atom_site_type_symbol
_atom_site_fract_x
_atom_site_fract_y
_atom_site_fract_z
_atom_site_U_iso_or_equiv
_atom_site_adp_type
_atom_site_occupancy
_atom_site_calc_flag
_atom_site_refinement_flags
_atom_site_disorder_assembly
_atom_site_disorder_group
C1 C 0.5387(2) 0.11859(12) 0.4437(2) 0.0512(6) Uani 1 d . . .
C2 C 0.5386(2) 0.13843(11) 0.3183(2) 0.0504(6) Uani 1 d . . .
N3 N 0.6153(2) 0.06998(10) 0.50286(18) 0.0576(6) Uani 1 d . . .
N4 N 0.6921(2) 0.03859(11) 0.43372(19) 0.0628(6) Uani 1 d . . .
C5 C 0.7720(3) -0.00838(12) 0.4897(2) 0.0574(6) Uani 1 d . . .
H5 H 0.7765 -0.0177 0.5689 0.069 Uiso 1 calc R . .
N6 N 0.6033(2) 0.19313(11) 0.29756(18) 0.0557(5) Uani 1 d . . .
N7 N 0.6689(2) 0.22904(10) 0.40329(18) 0.0594(6) Uani 1 d . . .
C8 C 0.7492(3) 0.27558(12) 0.3889(2) 0.0572(6) Uani 1 d . . .
H8 H 0.7564 0.2849 0.3126 0.069 Uiso 1 calc R . .
C11 C 0.8568(3) -0.04795(12) 0.4314(2) 0.0572(6) Uani 1 d . . .
C12 C 0.8477(3) -0.04008(16) 0.3114(3) 0.0746(8) Uani 1 d . . .
H12 H 0.7874 -0.0082 0.2650 0.090 Uiso 1 calc R . .
C13 C 0.9294(4) -0.08025(19) 0.2620(3) 0.0901(10) Uani 1 d . . .
H13 H 0.9246 -0.0762 0.1815 0.108 Uiso 1 calc R . .
C14 C 1.0174(3) -0.12598(18) 0.3327(3) 0.0888(10) Uani 1 d . . .
H14 H 1.0727 -0.1541 0.3012 0.107 Uiso 1 calc R . .
C15 C 1.0226(3) -0.12968(16) 0.4511(4) 0.0870(10) Uani 1 d . . .
H15 H 1.0851 -0.1599 0.4990 0.104 Uiso 1 calc R . .
N16 N 0.9437(2) -0.09269(12) 0.5023(2) 0.0703(7) Uani 1 d . . .
C21 C 0.4627(2) 0.09488(12) 0.2179(2) 0.0528(6) Uani 1 d . . .
C22 C 0.4526(3) 0.11407(15) 0.1002(2) 0.0647(7) Uani 1 d . . .
H22 H 0.4935 0.1551 0.0841 0.078 Uiso 1 calc R . .
C23 C 0.4000(3) 0.03343(13) 0.2384(2) 0.0645(7) Uani 1 d . . .
H23 H 0.4061 0.0198 0.3163 0.077 Uiso 1 calc R . .
C24 C 0.3818(3) 0.07213(17) 0.0079(3) 0.0767(8) Uani 1 d . . .
H24 H 0.3754 0.0852 -0.0702 0.092 Uiso 1 calc R . .
C25 C 0.3283(3) -0.00816(15) 0.1448(3) 0.0767(8) Uani 1 d . . .
H25 H 0.2857 -0.0489 0.1598 0.092 Uiso 1 calc R . .
C26 C 0.3207(3) 0.01121(16) 0.0299(3) 0.0778(9) Uani 1 d . . .
H26 H 0.2742 -0.0169 -0.0332 0.093 Uiso 1 calc R . .
C36 C 0.4580(3) 0.15146(14) 0.6200(2) 0.0670(7) Uani 1 d . . .
H36 H 0.5261 0.1242 0.6679 0.080 Uiso 1 calc R . .
C32 C 0.3419(3) 0.19692(14) 0.4286(3) 0.0668(7) Uani 1 d . . .
H32 H 0.3317 0.2006 0.3471 0.080 Uiso 1 calc R . .
C33 C 0.2539(3) 0.23182(16) 0.4793(3) 0.0804(9) Uani 1 d . . .
H33 H 0.1845 0.2586 0.4320 0.096 Uiso 1 calc R . .
C34 C 0.2698(3) 0.22667(16) 0.6003(3) 0.0809(9) Uani 1 d . . .
H34 H 0.2118 0.2505 0.6349 0.097 Uiso 1 calc R . .
C35 C 0.3708(4) 0.18650(15) 0.6694(3) 0.0789(9) Uani 1 d . . .
H35 H 0.3804 0.1829 0.7507 0.095 Uiso 1 calc R . .
C31 C 0.4450(3) 0.15653(12) 0.4983(2) 0.0534(6) Uani 1 d . . .
C41 C 0.8325(3) 0.31581(12) 0.4907(2) 0.0548(6) Uani 1 d . . .
N42 N 0.9331(3) 0.35147(14) 0.4676(2) 0.0806(7) Uani 1 d . . .
C43 C 1.0149(4) 0.38557(19) 0.5597(3) 0.0968(11) Uani 1 d . . .
H43 H 1.0877 0.4093 0.5465 0.116 Uiso 1 calc R . .
C44 C 0.9979(4) 0.38775(18) 0.6730(3) 0.0893(10) Uani 1 d . . .
H44 H 1.0572 0.4124 0.7339 0.107 Uiso 1 calc R . .
C45 C 0.8919(4) 0.35270(18) 0.6924(3) 0.0881(10) Uani 1 d . . .
H45 H 0.8763 0.3537 0.7671 0.106 Uiso 1 calc R . .
C46 C 0.8081(3) 0.31580(15) 0.6009(2) 0.0705(8) Uani 1 d . . .
H46 H 0.7357 0.2911 0.6131 0.085 Uiso 1 calc R . .

loop_
_atom_site_aniso_label
_atom_site_aniso_U_11
_atom_site_aniso_U_22
_atom_site_aniso_U_33
_atom_site_aniso_U_23
_atom_site_aniso_U_13
_atom_site_aniso_U_12
C1 0.0529(13) 0.0487(11) 0.0500(14) 0.0007(10) 0.0108(11) -0.0072(11)
C2 0.0499(13) 0.0497(12) 0.0504(14) 0.0026(10) 0.0117(11) 0.0035(10)
N3 0.0652(13) 0.0551(11) 0.0512(12) 0.0034(9) 0.0136(10) 0.0020(10)
N4 0.0689(14) 0.0600(11) 0.0573(13) 0.0064(10) 0.0136(11) 0.0111(11)
C5 0.0608(15) 0.0547(12) 0.0516(15) 0.0061(11) 0.0068(12) -0.0021(12)
N6 0.0568(12) 0.0597(11) 0.0500(12) 0.0016(9) 0.0135(10) -0.0031(10)
N7 0.0660(13) 0.0587(11) 0.0537(12) 0.0005(10) 0.0164(10) -0.0069(11)
C8 0.0603(15) 0.0574(13) 0.0565(15) 0.0031(11) 0.0201(12) -0.0044(12)
C11 0.0579(15) 0.0510(12) 0.0553(15) 0.0022(11) 0.0030(12) -0.0033(11)
C12 0.077(2) 0.0789(17) 0.0652(18) 0.0034(15) 0.0152(16) 0.0156(16)
C13 0.100(3) 0.100(2) 0.075(2) -0.0038(18) 0.032(2) 0.017(2)
C14 0.075(2) 0.092(2) 0.101(3) -0.016(2) 0.026(2) 0.0109(18)
C15 0.070(2) 0.0748(18) 0.106(3) 0.0028(18) 0.0079(19) 0.0196(16)
N16 0.0655(15) 0.0633(12) 0.0731(16) 0.0053(11) 0.0034(12) 0.0072(11)
C21 0.0511(14) 0.0528(12) 0.0522(14) 0.0005(11) 0.0101(11) 0.0073(11)
C22 0.0640(16) 0.0743(16) 0.0540(16) 0.0033(13) 0.0132(13) 0.0020(13)
C23 0.0738(18) 0.0585(14) 0.0580(16) 0.0031(12) 0.0124(14) -0.0056(13)
C24 0.076(2) 0.095(2) 0.0538(17) -0.0019(15) 0.0090(15) 0.0059(17)
C25 0.0759(19) 0.0639(15) 0.079(2) -0.0038(15) 0.0007(16) -0.0073(14)
C26 0.0745(19) 0.0759(18) 0.068(2) -0.0169(15) -0.0061(15) 0.0060(16)
C36 0.087(2) 0.0600(14) 0.0556(16) -0.0063(12) 0.0221(15) -0.0019(14)
C32 0.0738(18) 0.0651(14) 0.0645(17) 0.0061(13) 0.0241(15) 0.0043(14)
C33 0.075(2) 0.0742(17) 0.097(2) -0.0013(16) 0.0323(18) 0.0066(16)
C34 0.087(2) 0.0713(17) 0.096(2) -0.0249(17) 0.045(2) -0.0117(17)
C35 0.107(3) 0.0688(16) 0.069(2) -0.0127(15) 0.0388(19) -0.0118(18)
C31 0.0638(15) 0.0443(11) 0.0523(14) -0.0054(10) 0.0165(12) -0.0096(11)
C41 0.0569(14) 0.0523(12) 0.0551(15) 0.0009(11) 0.0153(12) -0.0013(11)
N42 0.0805(17) 0.0936(16) 0.0752(16) -0.0149(13) 0.0341(14) -0.0311(14)
C43 0.090(2) 0.110(3) 0.093(3) -0.021(2) 0.031(2) -0.040(2)
C44 0.096(2) 0.091(2) 0.076(2) -0.0227(18) 0.0140(19) -0.0181(19)
C45 0.112(3) 0.092(2) 0.0622(19) -0.0085(16) 0.0280(19) -0.015(2)
C46 0.0807(19) 0.0727(16) 0.0636(18) -0.0007(14) 0.0290(16) -0.0087(15)

loop_
_atom_type_symbol
_atom_type_description
_atom_type_scat_dispersion_real
_atom_type_scat_dispersion_imag
_atom_type_scat_source
C C 0.0033 0.0016 'International Tables Vol C Tables 4.2.6.8 and 6.1.1.4'
H H 0.0000 0.0000 'International Tables Vol C Tables 4.2.6.8 and 6.1.1.4'
N N 0.0061 0.0033 'International Tables Vol C Tables 4.2.6.8 and 6.1.1.4'
O O 0.0106 0.0060 'International Tables Vol C Tables 4.2.6.8 and 6.1.1.4'

loop_
_geom_angle_atom_site_label_1
_geom_angle_atom_site_label_2
_geom_angle_atom_site_label_3
_geom_angle
_geom_angle_site_symmetry_1
_geom_angle_site_symmetry_3
_geom_angle_publ_flag
N3 C1 C31 119.9(2) . . ?
N3 C1 C2 122.3(2) . . ?
C31 C1 C2 117.9(2) . . ?
N6 C2 C21 119.5(2) . . ?
N6 C2 C1 121.1(2) . . ?
C21 C2 C1 119.3(2) . . ?
C1 N3 N4 111.0(2) . . ?
C5 N4 N3 113.2(2) . . ?
N4 C5 C11 120.9(2) . . ?
C2 N6 N7 112.0(2) . . ?
C8 N7 N6 113.7(2) . . ?
N7 C8 C41 121.3(2) . . ?
N16 C11 C12 122.6(3) . . ?
N16 C11 C5 115.2(2) . . ?
C12 C11 C5 122.2(2) . . ?
C13 C12 C11 118.9(3) . . ?
C14 C13 C12 119.1(3) . . ?
C13 C14 C15 118.6(3) . . ?
N16 C15 C14 124.3(3) . . ?
C15 N16 C11 116.5(3) . . ?
C23 C21 C22 118.4(2) . . ?
C23 C21 C2 120.5(2) . . ?
C22 C21 C2 121.1(2) . . ?
C24 C22 C21 120.0(3) . . ?
C21 C23 C25 121.1(3) . . ?
C26 C24 C22 120.9(3) . . ?
C26 C25 C23 119.6(3) . . ?
C25 C26 C24 120.0(3) . . ?
C35 C36 C31 120.2(3) . . ?
C33 C32 C31 120.5(3) . . ?
C34 C33 C32 119.6(3) . . ?
C35 C34 C33 120.1(3) . . ?
C34 C35 C36 120.7(3) . . ?
C32 C31 C36 118.8(2) . . ?
C32 C31 C1 120.5(2) . . ?
C36 C31 C1 120.7(2) . . ?
N42 C41 C46 122.9(2) . . ?
N42 C41 C8 114.8(2) . . ?
C46 C41 C8 122.3(2) . . ?
C41 N42 C43 116.3(3) . . ?
N42 C43 C44 124.3(3) . . ?
C45 C44 C43 117.8(3) . . ?
C44 C45 C46 119.5(3) . . ?
C45 C46 C41 119.1(3) . . ?

loop_
_geom_bond_atom_site_label_1
_geom_bond_atom_site_label_2
_geom_bond_distance
_geom_bond_site_symmetry_2
_geom_bond_publ_flag
C1 N3 1.288(3) . ?
C1 C31 1.488(4) . ?
C1 C2 1.512(4) . ?
C2 N6 1.293(3) . ?
C2 C21 1.474(3) . ?
N3 N4 1.413(3) . ?
N4 C5 1.270(3) . ?
C5 C11 1.459(4) . ?
N6 N7 1.411(3) . ?
N7 C8 1.258(3) . ?
C8 C41 1.477(4) . ?
C11 N16 1.347(3) . ?
C11 C12 1.386(4) . ?
C12 C13 1.379(4) . ?
C13 C14 1.363(5) . ?
C14 C15 1.370(5) . ?
C15 N16 1.337(4) . ?
C21 C23 1.387(4) . ?
C21 C22 1.396(4) . ?
C22 C24 1.379(4) . ?
C23 C25 1.389(4) . ?
C24 C26 1.375(5) . ?
C25 C26 1.372(5) . ?
C36 C35 1.371(4) . ?
C36 C31 1.393(4) . ?
C32 C33 1.386(4) . ?
C32 C31 1.387(4) . ?
C33 C34 1.380(5) . ?
C34 C35 1.368(5) . ?
C41 N42 1.333(4) . ?
C41 C46 1.378(4) . ?
N42 C43 1.341(4) . ?
C43 C44 1.381(5) . ?
C44 C45 1.359(5) . ?
C45 C46 1.372(4) . ?

loop_
_geom_torsion_atom_site_label_1
_geom_torsion_atom_site_label_2
_geom_torsion_atom_site_label_3
_geom_torsion_atom_site_label_4
_geom_torsion
_geom_torsion_site_symmetry_1
_geom_torsion_site_symmetry_2
_geom_torsion_site_symmetry_3
_geom_torsion_site_symmetry_4
_geom_torsion_publ_flag
N3 C1 C2 N6 -99.5(3) . . . . ?
C31 C1 C2 N6 81.4(3) . . . . ?
N3 C1 C2 C21 80.9(3) . . . . ?
C31 C1 C2 C21 -98.2(3) . . . . ?
C31 C1 N3 N4 177.50(19) . . . . ?
C2 C1 N3 N4 -1.6(3) . . . . ?
C1 N3 N4 C5 178.1(2) . . . . ?
N3 N4 C5 C11 178.2(2) . . . . ?
C21 C2 N6 N7 179.32(19) . . . . ?
C1 C2 N6 N7 -0.3(3) . . . . ?
C2 N6 N7 C8 169.4(2) . . . . ?
N6 N7 C8 C41 -176.5(2) . . . . ?
N4 C5 C11 N16 175.5(2) . . . . ?
N4 C5 C11 C12 -4.8(4) . . . . ?
N16 C11 C12 C13 0.9(4) . . . . ?
C5 C11 C12 C13 -178.8(3) . . . . ?
C11 C12 C13 C14 -0.6(5) . . . . ?
C12 C13 C14 C15 -0.9(5) . . . . ?
C13 C14 C15 N16 2.1(5) . . . . ?
C14 C15 N16 C11 -1.8(5) . . . . ?
C12 C11 N16 C15 0.2(4) . . . . ?
C5 C11 N16 C15 179.9(2) . . . . ?
N6 C2 C21 C23 175.7(2) . . . . ?
C1 C2 C21 C23 -4.7(3) . . . . ?
N6 C2 C21 C22 -4.0(4) . . . . ?
C1 C2 C21 C22 175.6(2) . . . . ?
C23 C21 C22 C24 -0.2(4) . . . . ?
C2 C21 C22 C24 179.5(2) . . . . ?
C22 C21 C23 C25 -0.2(4) . . . . ?
C2 C21 C23 C25 -179.9(2) . . . . ?
C21 C22 C24 C26 -0.1(4) . . . . ?
C21 C23 C25 C26 0.9(4) . . . . ?
C23 C25 C26 C24 -1.2(5) . . . . ?
C22 C24 C26 C25 0.8(5) . . . . ?
C31 C32 C33 C34 0.5(4) . . . . ?
C32 C33 C34 C35 -0.9(5) . . . . ?
C33 C34 C35 C36 0.6(4) . . . . ?
C31 C36 C35 C34 0.2(4) . . . . ?
C33 C32 C31 C36 0.3(4) . . . . ?
C33 C32 C31 C1 179.5(2) . . . . ?
C35 C36 C31 C32 -0.6(4) . . . . ?
C35 C36 C31 C1 -179.8(2) . . . . ?
N3 C1 C31 C32 -165.3(2) . . . . ?
C2 C1 C31 C32 13.8(3) . . . . ?
N3 C1 C31 C36 13.9(3) . . . . ?
C2 C1 C31 C36 -167.0(2) . . . . ?
N7 C8 C41 N42 165.6(2) . . . . ?
N7 C8 C41 C46 -13.9(4) . . . . ?
C46 C41 N42 C43 2.9(4) . . . . ?
C8 C41 N42 C43 -176.6(3) . . . . ?
C41 N42 C43 C44 -2.4(5) . . . . ?
N42 C43 C44 C45 0.4(6) . . . . ?
C43 C44 C45 C46 1.2(5) . . . . ?
C44 C45 C46 C41 -0.7(5) . . . . ?
N42 C41 C46 C45 -1.4(5) . . . . ?
C8 C41 C46 C45 178.1(3) . . . . ?

loop_
_cod_related_entry_id
_cod_related_entry_database
_cod_related_entry_code
1 ChemSpider 30652880
